data_4324120
loop_
_publ_author_name
'Dheeraj Kumar'
'Nem Singh'
'Karunesh Keshav'
'Anil J. Elias'

_publ_contact_author_address
;DEPARTMENT OF CHEMISTRY
INDIAN INSTITUTE OF TECHNOLOGY DELHI
HAUZ KHAS, NEW DELHI 110016
INDIA
;
_publ_contact_author_email elias@chemistry.iitd.ac.in
_publ_contact_author_fax +91-11-26581504
_publ_contact_author_name 'Prof.Anil J. Elias'
_publ_contact_author_phone +91-11-26591504
_publ_section_title
;
 Ring-Closing Metathesis Reactions of Terminal Alkene-Derived Cyclic
 Phosphazenes
;
_journal_name_full 'Inorganic Chemistry'
_journal_page_first 250
_journal_page_last 260
_journal_paper_doi 10.1021/ic101884s
_journal_volume 50
_journal_year 2011
_chemical_formula_moiety 'C20 H22 N3 O4 P3'
_chemical_formula_sum 'C20 H22 N3 O4 P3'
_chemical_formula_weight 461.32
_chemical_name_systematic
; 
 ? 
;
_space_group_IT_number 2
_symmetry_cell_setting triclinic
_symmetry_space_group_name_Hall '-P 1'
_symmetry_space_group_name_H-M 'P -1'
_atom_sites_solution_hydrogens geom
_atom_sites_solution_primary direct
_atom_sites_solution_secondary difmap
_audit_creation_method SHELXL-97
_cell_angle_alpha 64.6420(10)
_cell_angle_beta 84.2640(10)
_cell_angle_gamma 78.1950(10)
_cell_formula_units_Z 2
_cell_length_a 9.5643(8)
_cell_length_b 10.4134(9)
_cell_length_c 12.0149(11)
_cell_measurement_temperature 293(2)
_cell_volume 1058.38(16)
_computing_cell_refinement 'Bruker SMART'
_computing_data_collection 'Bruker SMART'
_computing_data_reduction 'Bruker SAINT'
_computing_molecular_graphics 'Bruker SHELXTL'
_computing_publication_material 'Bruker SHELXTL'
_computing_structure_refinement 'SHELXL-97 (Sheldrick, 1997)'
_computing_structure_solution 'SHELXS-97 (Sheldrick, 1990)'
_diffrn_ambient_temperature 293(2)
_diffrn_measured_fraction_theta_full 0.981
_diffrn_measured_fraction_theta_max 0.981
_diffrn_measurement_device_type 'CCD area detector'
_diffrn_measurement_method 'phi and omega scans'
_diffrn_radiation_monochromator graphite
_diffrn_radiation_source 'fine-focus sealed tube'
_diffrn_radiation_type MoK\a
_diffrn_radiation_wavelength 0.71073
_diffrn_reflns_av_R_equivalents 0.0275
_diffrn_reflns_av_sigmaI/netI 0.0335
_diffrn_reflns_limit_h_max 11
_diffrn_reflns_limit_h_min -11
_diffrn_reflns_limit_k_max 12
_diffrn_reflns_limit_k_min -12
_diffrn_reflns_limit_l_max 14
_diffrn_reflns_limit_l_min -14
_diffrn_reflns_number 9704
_diffrn_reflns_theta_full 25.00
_diffrn_reflns_theta_max 25.00
_diffrn_reflns_theta_min 2.18
_exptl_absorpt_coefficient_mu 0.314
_exptl_absorpt_correction_type none
_exptl_crystal_colour colorless
_exptl_crystal_density_diffrn 1.448
_exptl_crystal_density_method 'not measured'
_exptl_crystal_description block
_exptl_crystal_F_000 480.0
_exptl_crystal_size_max 0.265
_exptl_crystal_size_mid 0.168
_exptl_crystal_size_min 0.124
_refine_diff_density_max 0.247
_refine_diff_density_min -0.247
_refine_diff_density_rms 0.046
_refine_ls_extinction_method none
_refine_ls_goodness_of_fit_ref 1.238
_refine_ls_hydrogen_treatment constr
_refine_ls_matrix_type full
_refine_ls_number_parameters 271
_refine_ls_number_reflns 3660
_refine_ls_number_restraints 0
_refine_ls_restrained_S_all 1.238
_refine_ls_R_factor_all 0.0524
_refine_ls_R_factor_gt 0.0499
_refine_ls_shift/su_max 0.000
_refine_ls_shift/su_mean 0.000
_refine_ls_structure_factor_coef Fsqd
_refine_ls_weighting_details 'calc w=1/[\s^2^(Fo^2^)+(0.0277P)^2^+0.8281P] where P=(Fo^2^+2Fc^2^)/3'
_refine_ls_weighting_scheme calc
_refine_ls_wR_factor_gt 0.1126
_refine_ls_wR_factor_ref 0.1139
_reflns_number_gt 3494
_reflns_number_total 3660
_reflns_threshold_expression >2sigma(I)
_cod_data_source_file ic101884s_si_001_2.cif
_cod_data_source_block 5
_cod_original_sg_symbol_Hall -P1
_cod_database_code 4324120

loop_
_symmetry_equiv_pos_as_xyz
'x, y, z'
'-x, -y, -z'

loop_
_atom_site_label
_atom_site_type_symbol
_atom_site_fract_x
_atom_site_fract_y
_atom_site_fract_z
_atom_site_U_iso_or_equiv
_atom_site_adp_type
_atom_site_occupancy
_atom_site_symmetry_multiplicity
_atom_site_calc_flag
_atom_site_refinement_flags
_atom_site_disorder_assembly
_atom_site_disorder_group
P1 P 0.75021(8) 0.76944(9) 0.93860(7) 0.0411(2) Uani 1 1 d . . .
P2 P 0.85930(8) 0.77608(8) 0.71370(7) 0.0363(2) Uani 1 1 d . . .
P3 P 0.63991(7) 0.99063(8) 0.72022(7) 0.03532(19) Uani 1 1 d . . .
O1 O 1.0164(2) 0.7977(2) 0.66757(19) 0.0444(5) Uani 1 1 d . . .
O2 O 0.8308(2) 0.6678(2) 0.66172(19) 0.0444(5) Uani 1 1 d . . .
O3 O 0.4818(2) 1.0264(2) 0.67464(19) 0.0435(5) Uani 1 1 d . . .
O4 O 0.6788(2) 1.1458(2) 0.67633(19) 0.0432(5) Uani 1 1 d . . .
N1 N 0.8635(3) 0.7081(3) 0.8580(2) 0.0492(7) Uani 1 1 d . . .
N2 N 0.7470(3) 0.9180(3) 0.6461(2) 0.0413(6) Uani 1 1 d . . .
N3 N 0.6328(3) 0.9074(3) 0.8644(2) 0.0476(6) Uani 1 1 d . . .
C1 C 0.8470(3) 0.8122(3) 1.0368(3) 0.0470(8) Uani 1 1 d . . .
C2 C 0.7735(4) 0.8710(5) 1.1130(4) 0.0741(12) Uani 1 1 d . . .
H2 H 0.6742 0.8880 1.1144 0.089 Uiso 1 1 calc R . .
C3 C 0.8462(5) 0.9055(6) 1.1881(4) 0.0911(16) Uani 1 1 d . . .
H3 H 0.7957 0.9434 1.2408 0.109 Uiso 1 1 calc R . .
C4 C 0.9917(6) 0.8835(5) 1.1844(4) 0.0808(14) Uani 1 1 d . . .
H4 H 1.0403 0.9085 1.2335 0.097 Uiso 1 1 calc R . .
C5 C 1.0661(4) 0.8255(4) 1.1095(4) 0.0723(12) Uani 1 1 d . . .
H5 H 1.1654 0.8100 1.1083 0.087 Uiso 1 1 calc R . .
C6 C 0.9949(4) 0.7887(3) 1.0340(3) 0.0582(9) Uani 1 1 d . . .
H6 H 1.0462 0.7490 0.9828 0.070 Uiso 1 1 calc R . .
C7 C 0.6581(3) 0.6281(3) 1.0431(3) 0.0410(7) Uani 1 1 d . . .
C8 C 0.5102(3) 0.6493(4) 1.0506(3) 0.0474(8) Uani 1 1 d . . .
H8 H 0.4566 0.7387 1.0028 0.057 Uiso 1 1 calc R . .
C9 C 0.4420(4) 0.5372(4) 1.1295(3) 0.0553(9) Uani 1 1 d . . .
H9 H 0.3428 0.5520 1.1343 0.066 Uiso 1 1 calc R . .
C10 C 0.5192(4) 0.4057(4) 1.2001(3) 0.0621(10) Uani 1 1 d . . .
H10 H 0.4726 0.3313 1.2529 0.074 Uiso 1 1 calc R . .
C11 C 0.6659(4) 0.3827(4) 1.1932(3) 0.0684(11) Uani 1 1 d . . .
H11 H 0.7182 0.2928 1.2415 0.082 Uiso 1 1 calc R . .
C12 C 0.7362(4) 0.4928(4) 1.1149(3) 0.0593(9) Uani 1 1 d . . .
H12 H 0.8355 0.4765 1.1101 0.071 Uiso 1 1 calc R . .
C13 C 0.9280(4) 0.5322(3) 0.6926(3) 0.0545(8) Uani 1 1 d . . .
H13A H 0.8786 0.4634 0.6856 0.065 Uiso 1 1 calc R . .
H13B H 0.9563 0.4948 0.7776 0.065 Uiso 1 1 calc R . .
C14 C 1.0574(4) 0.5440(4) 0.6134(4) 0.0618(10) Uani 1 1 d . . .
H14 H 1.1052 0.4593 0.6083 0.074 Uiso 1 1 calc R . .
C15 C 1.1124(4) 0.6601(4) 0.5494(3) 0.0638(10) Uani 1 1 d . . .
H15 H 1.1917 0.6501 0.5003 0.077 Uiso 1 1 calc R . .
C16 C 1.0622(4) 0.8054(4) 0.5467(3) 0.0541(8) Uani 1 1 d . . .
H16A H 1.1387 0.8608 0.5165 0.065 Uiso 1 1 calc R . .
H16B H 0.9831 0.8553 0.4902 0.065 Uiso 1 1 calc R . .
C17 C 0.4452(4) 1.1417(4) 0.5543(3) 0.0549(9) Uani 1 1 d . . .
H17A H 0.3653 1.1238 0.5226 0.066 Uiso 1 1 calc R . .
H17B H 0.5258 1.1424 0.4982 0.066 Uiso 1 1 calc R . .
C18 C 0.4067(4) 1.2855(4) 0.5587(3) 0.0631(10) Uani 1 1 d . . .
H18 H 0.3344 1.3513 0.5066 0.076 Uiso 1 1 calc R . .
C19 C 0.4635(4) 1.3296(4) 0.6283(4) 0.0599(9) Uani 1 1 d . . .
H19 H 0.4226 1.4203 0.6247 0.072 Uiso 1 1 calc R . .
C20 C 0.5860(4) 1.2497(4) 0.7117(3) 0.0526(8) Uani 1 1 d . . .
H20A H 0.6407 1.3182 0.7125 0.063 Uiso 1 1 calc R . .
H20B H 0.5502 1.2003 0.7947 0.063 Uiso 1 1 calc R . .

loop_
_atom_site_aniso_label
_atom_site_aniso_U_11
_atom_site_aniso_U_22
_atom_site_aniso_U_33
_atom_site_aniso_U_23
_atom_site_aniso_U_13
_atom_site_aniso_U_12
P1 0.0379(4) 0.0510(5) 0.0276(4) -0.0106(3) -0.0007(3) -0.0069(3)
P2 0.0316(4) 0.0395(4) 0.0324(4) -0.0117(3) -0.0002(3) -0.0029(3)
P3 0.0315(4) 0.0401(4) 0.0324(4) -0.0143(3) -0.0015(3) -0.0039(3)
O1 0.0366(11) 0.0508(12) 0.0487(12) -0.0238(10) 0.0074(9) -0.0110(9)
O2 0.0393(11) 0.0403(11) 0.0517(13) -0.0176(10) -0.0050(9) -0.0051(9)
O3 0.0357(11) 0.0419(11) 0.0513(12) -0.0172(10) -0.0075(9) -0.0053(9)
O4 0.0390(11) 0.0468(12) 0.0483(12) -0.0237(10) 0.0043(9) -0.0109(9)
N1 0.0417(14) 0.0541(16) 0.0339(13) -0.0079(12) -0.0019(11) 0.0062(12)
N2 0.0452(14) 0.0427(14) 0.0271(12) -0.0096(11) -0.0017(10) 0.0005(11)
N3 0.0428(14) 0.0580(17) 0.0329(13) -0.0157(12) 0.0031(11) 0.0012(12)
C1 0.0519(18) 0.0513(18) 0.0304(15) -0.0030(14) -0.0006(13) -0.0255(15)
C2 0.071(3) 0.119(4) 0.060(2) -0.050(2) 0.024(2) -0.059(3)
C3 0.107(4) 0.140(4) 0.061(3) -0.053(3) 0.026(2) -0.084(3)
C4 0.109(4) 0.080(3) 0.052(2) -0.006(2) -0.019(2) -0.056(3)
C5 0.064(2) 0.048(2) 0.086(3) 0.000(2) -0.034(2) -0.0188(18)
C6 0.054(2) 0.0399(18) 0.066(2) -0.0050(16) -0.0148(17) -0.0079(15)
C7 0.0456(17) 0.0529(18) 0.0307(14) -0.0204(14) -0.0033(12) -0.0140(14)
C8 0.0480(18) 0.057(2) 0.0493(18) -0.0346(16) 0.0066(14) -0.0115(15)
C9 0.053(2) 0.075(2) 0.060(2) -0.046(2) 0.0175(17) -0.0300(19)
C10 0.080(3) 0.073(3) 0.0458(19) -0.0245(19) 0.0042(18) -0.044(2)
C11 0.079(3) 0.059(2) 0.057(2) -0.0048(18) -0.022(2) -0.024(2)
C12 0.054(2) 0.065(2) 0.052(2) -0.0096(18) -0.0148(16) -0.0212(18)
C13 0.060(2) 0.0371(17) 0.060(2) -0.0142(16) -0.0045(17) -0.0074(15)
C14 0.062(2) 0.048(2) 0.074(2) -0.0324(19) 0.0046(19) 0.0039(17)
C15 0.067(2) 0.061(2) 0.063(2) -0.0323(19) 0.0238(19) -0.0103(19)
C16 0.057(2) 0.0495(19) 0.0475(19) -0.0151(15) 0.0193(16) -0.0136(16)
C17 0.056(2) 0.056(2) 0.0503(19) -0.0232(17) -0.0201(16) 0.0054(16)
C18 0.068(2) 0.050(2) 0.059(2) -0.0183(18) -0.0169(18) 0.0143(18)
C19 0.069(2) 0.0420(19) 0.070(2) -0.0294(18) 0.0023(19) 0.0007(17)
C20 0.059(2) 0.053(2) 0.061(2) -0.0376(17) 0.0080(17) -0.0154(16)

loop_
_atom_type_symbol
_atom_type_description
_atom_type_scat_dispersion_real
_atom_type_scat_dispersion_imag
_atom_type_scat_source
C C 0.0033 0.0016 'International Tables Vol C Tables 4.2.6.8 and 6.1.1.4'
H H 0.0000 0.0000 'International Tables Vol C Tables 4.2.6.8 and 6.1.1.4'
N N 0.0061 0.0033 'International Tables Vol C Tables 4.2.6.8 and 6.1.1.4'
O O 0.0106 0.0060 'International Tables Vol C Tables 4.2.6.8 and 6.1.1.4'
P P 0.1023 0.0942 'International Tables Vol C Tables 4.2.6.8 and 6.1.1.4'

loop_
_geom_angle_atom_site_label_1
_geom_angle_atom_site_label_2
_geom_angle_atom_site_label_3
_geom_angle
_geom_angle_site_symmetry_1
_geom_angle_site_symmetry_3
_geom_angle_publ_flag
N1 P1 N3 116.61(13) . . ?
N1 P1 C7 109.29(15) . . ?
N3 P1 C7 108.06(14) . . ?
N1 P1 C1 108.40(15) . . ?
N3 P1 C1 108.92(15) . . ?
C7 P1 C1 104.94(13) . . ?
N1 P2 O1 106.05(13) . . ?
N1 P2 N2 118.33(13) . . ?
O1 P2 N2 111.67(13) . . ?
N1 P2 O2 112.86(14) . . ?
O1 P2 O2 102.70(11) . . ?
N2 P2 O2 104.24(12) . . ?
N3 P3 O3 106.04(13) . . ?
N3 P3 N2 118.26(13) . . ?
O3 P3 N2 111.62(12) . . ?
N3 P3 O4 112.81(14) . . ?
O3 P3 O4 102.65(11) . . ?
N2 P3 O4 104.47(12) . . ?
C16 O1 P2 119.5(2) . . ?
C13 O2 P2 118.9(2) . . ?
C17 O3 P3 118.7(2) . . ?
C20 O4 P3 118.81(19) . . ?
P2 N1 P1 122.37(16) . . ?
P3 N2 P2 121.61(15) . . ?
P3 N3 P1 121.78(16) . . ?
C2 C1 C6 119.5(3) . . ?
C2 C1 P1 119.9(3) . . ?
C6 C1 P1 120.6(3) . . ?
C1 C2 C3 120.6(4) . . ?
C1 C2 H2 119.7 . . ?
C3 C2 H2 119.7 . . ?
C4 C3 C2 119.9(4) . . ?
C4 C3 H3 120.1 . . ?
C2 C3 H3 120.1 . . ?
C5 C4 C3 120.3(4) . . ?
C5 C4 H4 119.9 . . ?
C3 C4 H4 119.9 . . ?
C4 C5 C6 120.7(4) . . ?
C4 C5 H5 119.6 . . ?
C6 C5 H5 119.6 . . ?
C1 C6 C5 119.1(4) . . ?
C1 C6 H6 120.5 . . ?
C5 C6 H6 120.5 . . ?
C8 C7 C12 119.0(3) . . ?
C8 C7 P1 121.3(2) . . ?
C12 C7 P1 119.7(2) . . ?
C7 C8 C9 120.0(3) . . ?
C7 C8 H8 120.0 . . ?
C9 C8 H8 120.0 . . ?
C10 C9 C8 120.6(3) . . ?
C10 C9 H9 119.7 . . ?
C8 C9 H9 119.7 . . ?
C9 C10 C11 120.1(3) . . ?
C9 C10 H10 120.0 . . ?
C11 C10 H10 120.0 . . ?
C10 C11 C12 120.4(4) . . ?
C10 C11 H11 119.8 . . ?
C12 C11 H11 119.8 . . ?
C11 C12 C7 120.0(3) . . ?
C11 C12 H12 120.0 . . ?
C7 C12 H12 120.0 . . ?
O2 C13 C14 113.3(3) . . ?
O2 C13 H13A 108.9 . . ?
C14 C13 H13A 108.9 . . ?
O2 C13 H13B 108.9 . . ?
C14 C13 H13B 108.9 . . ?
H13A C13 H13B 107.7 . . ?
C15 C14 C13 127.3(3) . . ?
C15 C14 H14 116.3 . . ?
C13 C14 H14 116.3 . . ?
C14 C15 C16 127.1(3) . . ?
C14 C15 H15 116.5 . . ?
C16 C15 H15 116.5 . . ?
O1 C16 C15 111.6(3) . . ?
O1 C16 H16A 109.3 . . ?
C15 C16 H16A 109.3 . . ?
O1 C16 H16B 109.3 . . ?
C15 C16 H16B 109.3 . . ?
H16A C16 H16B 108.0 . . ?
O3 C17 C18 111.8(3) . . ?
O3 C17 H17A 109.3 . . ?
C18 C17 H17A 109.3 . . ?
O3 C17 H17B 109.3 . . ?
C18 C17 H17B 109.3 . . ?
H17A C17 H17B 107.9 . . ?
C19 C18 C17 127.2(3) . . ?
C19 C18 H18 116.4 . . ?
C17 C18 H18 116.4 . . ?
C18 C19 C20 126.7(3) . . ?
C18 C19 H19 116.7 . . ?
C20 C19 H19 116.7 . . ?
O4 C20 C19 113.0(3) . . ?
O4 C20 H20A 109.0 . . ?
C19 C20 H20A 109.0 . . ?
O4 C20 H20B 109.0 . . ?
C19 C20 H20B 109.0 . . ?
H20A C20 H20B 107.8 . . ?

loop_
_geom_bond_atom_site_label_1
_geom_bond_atom_site_label_2
_geom_bond_distance
_geom_bond_site_symmetry_2
_geom_bond_publ_flag
P1 N1 1.598(3) . ?
P1 N3 1.600(3) . ?
P1 C7 1.801(3) . ?
P1 C1 1.812(3) . ?
P2 N1 1.569(3) . ?
P2 O1 1.575(2) . ?
P2 N2 1.579(2) . ?
P2 O2 1.581(2) . ?
P3 N3 1.572(2) . ?
P3 O3 1.577(2) . ?
P3 N2 1.579(2) . ?
P3 O4 1.583(2) . ?
O1 C16 1.447(4) . ?
O2 C13 1.442(4) . ?
O3 C17 1.448(4) . ?
O4 C20 1.436(3) . ?
C1 C2 1.372(5) . ?
C1 C6 1.384(5) . ?
C2 C3 1.390(5) . ?
C2 H2 0.9300 . ?
C3 C4 1.363(6) . ?
C3 H3 0.9300 . ?
C4 C5 1.358(6) . ?
C4 H4 0.9300 . ?
C5 C6 1.400(5) . ?
C5 H5 0.9300 . ?
C6 H6 0.9300 . ?
C7 C8 1.387(4) . ?
C7 C12 1.394(5) . ?
C8 C9 1.388(5) . ?
C8 H8 0.9300 . ?
C9 C10 1.363(5) . ?
C9 H9 0.9300 . ?
C10 C11 1.374(5) . ?
C10 H10 0.9300 . ?
C11 C12 1.385(5) . ?
C11 H11 0.9300 . ?
C12 H12 0.9300 . ?
C13 C14 1.476(5) . ?
C13 H13A 0.9700 . ?
C13 H13B 0.9700 . ?
C14 C15 1.309(5) . ?
C14 H14 0.9300 . ?
C15 C16 1.478(5) . ?
C15 H15 0.9300 . ?
C16 H16A 0.9700 . ?
C16 H16B 0.9700 . ?
C17 C18 1.490(5) . ?
C17 H17A 0.9700 . ?
C17 H17B 0.9700 . ?
C18 C19 1.313(5) . ?
C18 H18 0.9300 . ?
C19 C20 1.480(5) . ?
C19 H19 0.9300 . ?
C20 H20A 0.9700 . ?
C20 H20B 0.9700 . ?

loop_
_geom_torsion_atom_site_label_1
_geom_torsion_atom_site_label_2
_geom_torsion_atom_site_label_3
_geom_torsion_atom_site_label_4
_geom_torsion
_geom_torsion_site_symmetry_1
_geom_torsion_site_symmetry_2
_geom_torsion_site_symmetry_3
_geom_torsion_site_symmetry_4
_geom_torsion_publ_flag
N1 P2 O1 C16 156.6(2) . . . . ?
N2 P2 O1 C16 -73.2(2) . . . . ?
O2 P2 O1 C16 37.9(2) . . . . ?
N1 P2 O2 C13 -58.3(2) . . . . ?
O1 P2 O2 C13 55.5(2) . . . . ?
N2 P2 O2 C13 172.1(2) . . . . ?
N3 P3 O3 C17 159.5(2) . . . . ?
N2 P3 O3 C17 -70.4(2) . . . . ?
O4 P3 O3 C17 41.0(2) . . . . ?
N3 P3 O4 C20 -60.0(2) . . . . ?
O3 P3 O4 C20 53.6(2) . . . . ?
N2 P3 O4 C20 170.2(2) . . . . ?
O1 P2 N1 P1 131.50(19) . . . . ?
N2 P2 N1 P1 5.2(3) . . . . ?
O2 P2 N1 P1 -116.8(2) . . . . ?
N3 P1 N1 P2 -1.3(3) . . . . ?
C7 P1 N1 P2 121.5(2) . . . . ?
C1 P1 N1 P2 -124.6(2) . . . . ?
N3 P3 N2 P2 -8.1(3) . . . . ?
O3 P3 N2 P2 -131.48(17) . . . . ?
O4 P3 N2 P2 118.30(18) . . . . ?
N1 P2 N2 P3 -0.4(3) . . . . ?
O1 P2 N2 P3 -123.95(17) . . . . ?
O2 P2 N2 P3 125.88(18) . . . . ?
O3 P3 N3 P1 138.37(19) . . . . ?
N2 P3 N3 P1 12.2(3) . . . . ?
O4 P3 N3 P1 -110.0(2) . . . . ?
N1 P1 N3 P3 -7.6(3) . . . . ?
C7 P1 N3 P3 -131.10(19) . . . . ?
C1 P1 N3 P3 115.4(2) . . . . ?
N1 P1 C1 C2 178.1(3) . . . . ?
N3 P1 C1 C2 50.3(3) . . . . ?
C7 P1 C1 C2 -65.2(3) . . . . ?
N1 P1 C1 C6 -0.6(3) . . . . ?
N3 P1 C1 C6 -128.4(3) . . . . ?
C7 P1 C1 C6 116.1(3) . . . . ?
C6 C1 C2 C3 -0.7(6) . . . . ?
P1 C1 C2 C3 -179.5(3) . . . . ?
C1 C2 C3 C4 1.4(7) . . . . ?
C2 C3 C4 C5 -1.3(7) . . . . ?
C3 C4 C5 C6 0.7(6) . . . . ?
C2 C1 C6 C5 0.1(5) . . . . ?
P1 C1 C6 C5 178.8(2) . . . . ?
C4 C5 C6 C1 -0.1(5) . . . . ?
N1 P1 C7 C8 -128.7(2) . . . . ?
N3 P1 C7 C8 -0.9(3) . . . . ?
C1 P1 C7 C8 115.3(3) . . . . ?
N1 P1 C7 C12 49.0(3) . . . . ?
N3 P1 C7 C12 176.9(2) . . . . ?
C1 P1 C7 C12 -67.0(3) . . . . ?
C12 C7 C8 C9 0.5(4) . . . . ?
P1 C7 C8 C9 178.3(2) . . . . ?
C7 C8 C9 C10 -0.1(5) . . . . ?
C8 C9 C10 C11 -0.2(5) . . . . ?
C9 C10 C11 C12 0.0(6) . . . . ?
C10 C11 C12 C7 0.5(6) . . . . ?
C8 C7 C12 C11 -0.7(5) . . . . ?
P1 C7 C12 C11 -178.5(3) . . . . ?
P2 O2 C13 C14 -82.5(3) . . . . ?
O2 C13 C14 C15 22.4(6) . . . . ?
C13 C14 C15 C16 3.5(7) . . . . ?
P2 O1 C16 C15 -85.1(3) . . . . ?
C14 C15 C16 O1 39.0(6) . . . . ?
P3 O3 C17 C18 -85.4(3) . . . . ?
O3 C17 C18 C19 36.1(6) . . . . ?
C17 C18 C19 C20 4.7(7) . . . . ?
P3 O4 C20 C19 -84.4(3) . . . . ?
C18 C19 C20 O4 24.7(5) . . . . ?

loop_
_cod_related_entry_id
_cod_related_entry_database
_cod_related_entry_code
1 ChemSpider 30661147
